data_2210841
loop_
_publ_author_name
'Ren-Jie Yin'
'Xiao-Bing Wang'
'Ling-Yi Kong'

_publ_section_title
;
 Phillyrin sesquihydrate
;
_journal_coeditor_code YA2022
_journal_issue 10
_journal_name_full 'Acta Crystallographica Section E'
_journal_page_first o4606
_journal_page_last o4608
_journal_paper_doi 10.1107/S1600536806037834
_journal_volume 62
_journal_year 2006
_chemical_formula_iupac 'C27 H34 O11, 1.5H2 O'
_chemical_formula_moiety 'C27 H34 O11, 1.5H2 O'
_chemical_formula_sum 'C27 H37 O12.5'
_chemical_formula_weight 561.56
_chemical_name_systematic
;
Phillyrin sesquihydrate
;
_space_group_IT_number 4
_symmetry_cell_setting monoclinic
_symmetry_space_group_name_Hall 'P 2yb'
_symmetry_space_group_name_H-M 'P 1 21 1'
_atom_sites_solution_hydrogens geom
_atom_sites_solution_primary direct
_atom_sites_solution_secondary difmap
_audit_creation_method SHELXL-97
_cell_angle_alpha 90.00
_cell_angle_beta 102.838(4)
_cell_angle_gamma 90.00
_cell_formula_units_Z 4
_cell_length_a 11.745(3)
_cell_length_b 10.343(2)
_cell_length_c 22.722(5)
_cell_measurement_reflns_used 2183
_cell_measurement_temperature 298(2)
_cell_measurement_theta_max 24.9
_cell_measurement_theta_min 2.2
_cell_volume 2691.2(10)
_computing_cell_refinement SMART
_computing_data_collection 'SMART (Bruker, 2000)'
_computing_data_reduction 'SAINT (Bruker, 2000)'
_computing_molecular_graphics 'SHELXTL (Bruker, 2000)'
_computing_publication_material 'SHELXTL and PLATON (Spek, 2003)'
_computing_structure_refinement 'SHELXL97 (Sheldrick, 1997)'
_computing_structure_solution 'SHELXS97 (Sheldrick, 1997)'
_diffrn_ambient_temperature 298(2)
_diffrn_measured_fraction_theta_full 0.998
_diffrn_measured_fraction_theta_max 0.998
_diffrn_measurement_device_type 'Bruker SMART 1000 CCD area-detector'
_diffrn_measurement_method '\f and \w'
_diffrn_radiation_monochromator graphite
_diffrn_radiation_source 'fine-focus sealed tube'
_diffrn_radiation_type MoK\a
_diffrn_radiation_wavelength 0.71073
_diffrn_reflns_av_R_equivalents 0.060
_diffrn_reflns_av_sigmaI/netI 0.081
_diffrn_reflns_limit_h_max 12
_diffrn_reflns_limit_h_min -13
_diffrn_reflns_limit_k_max 12
_diffrn_reflns_limit_k_min -11
_diffrn_reflns_limit_l_max 27
_diffrn_reflns_limit_l_min -21
_diffrn_reflns_number 14001
_diffrn_reflns_theta_full 25.0
_diffrn_reflns_theta_max 25.0
_diffrn_reflns_theta_min 1.8
_diffrn_standards_decay_% 0
_diffrn_standards_interval_count 0
_diffrn_standards_interval_time 0
_diffrn_standards_number 0
_exptl_absorpt_coefficient_mu 0.11
_exptl_absorpt_correction_T_max 0.993
_exptl_absorpt_correction_T_min 0.977
_exptl_absorpt_correction_type multi-scan
_exptl_absorpt_process_details '(SADABS; Bruker, 2000)'
_exptl_crystal_colour colourless
_exptl_crystal_density_diffrn 1.386
_exptl_crystal_density_method 'not measured'
_exptl_crystal_description prism
_exptl_crystal_F_000 1196
_exptl_crystal_size_max 0.21
_exptl_crystal_size_mid 0.16
_exptl_crystal_size_min 0.06
_refine_diff_density_max 0.46
_refine_diff_density_min -0.30
_refine_ls_extinction_method none
_refine_ls_goodness_of_fit_ref 1.01
_refine_ls_hydrogen_treatment constr
_refine_ls_matrix_type full
_refine_ls_number_parameters 712
_refine_ls_number_reflns 5027
_refine_ls_number_restraints 1
_refine_ls_restrained_S_all 1.01
_refine_ls_R_factor_all 0.122
_refine_ls_R_factor_gt 0.052
_refine_ls_shift/su_max 0.001
_refine_ls_shift/su_mean 0.000
_refine_ls_structure_factor_coef Fsqd
_refine_ls_weighting_details 'calc w=1/[\s^2^(Fo^2^)+(0.0546P)^2^+1.0581P] where P=(Fo^2^+2Fc^2^)/3'
_refine_ls_weighting_scheme calc
_refine_ls_wR_factor_gt 0.110
_refine_ls_wR_factor_ref 0.140
_reflns_number_gt 2835
_reflns_number_total 5027
_reflns_threshold_expression I>2\s(I)
_cod_data_source_file ya2022.cif
_cod_data_source_block I
_cod_original_sg_symbol_H-M 'P 21'
_cod_database_code 2210841
_cod_database_fobs_code 2210841

loop_
_symmetry_equiv_pos_as_xyz
'x, y, z'
'-x, y+1/2, -z'

loop_
_atom_site_type_symbol
_atom_site_label
_atom_site_fract_x
_atom_site_fract_y
_atom_site_fract_z
_atom_site_U_iso_or_equiv
_atom_site_adp_type
_atom_site_calc_flag
_atom_site_refinement_flags
_atom_site_occupancy
O O1A 0.4926(4) 0.7960(6) 0.53702(19) 0.0598(15) Uani d . 1
O O2A 0.2054(4) 0.9489(5) 0.45133(19) 0.0525(13) Uani d . 1
O O3A 0.5403(4) 1.0809(5) 0.7228(2) 0.0614(14) Uani d . 1
O O4A 0.4112(4) 0.9886(6) 0.7887(2) 0.0695(16) Uani d . 1
O O5A 0.3352(4) 1.0392(5) 0.22149(19) 0.0525(13) Uani d . 1
O O6A 0.1521(3) 0.9081(4) 0.16889(18) 0.0404(11) Uani d . 1
O O7A 0.0069(4) 1.0916(5) 0.0952(2) 0.0613(14) Uani d . 1
H H7AA 0.0743 1.1181 0.1017 0.092 Uiso calc R 1
O O8A -0.1458(4) 0.9858(5) -0.00729(19) 0.0605(15) Uani d . 1
H H8AA -0.2148 1.0073 -0.0148 0.091 Uiso calc R 1
O O9A -0.2522(4) 0.7469(5) 0.0209(2) 0.0744(17) Uani d . 1
H H9AA -0.2777 0.7760 -0.0130 0.112 Uiso calc R 1
O O10A 0.0294(3) 0.7459(4) 0.12693(17) 0.0392(11) Uani d . 1
O O11A -0.0900(5) 0.4832(6) 0.1372(2) 0.0769(17) Uani d . 1
H H11A -0.0272 0.4864 0.1616 0.115 Uiso calc R 1
O O1B 0.0090(4) 0.2976(6) 0.46792(18) 0.0591(15) Uani d . 1
O O2B 0.2899(4) 0.4525(5) 0.55830(18) 0.0563(14) Uani d . 1
O O3B -0.0377(4) 0.5604(5) 0.2757(2) 0.0599(14) Uani d . 1
O O4B 0.1230(4) 0.4898(6) 0.2229(2) 0.0644(16) Uani d . 1
O O5B 0.1312(4) 0.5528(5) 0.78016(18) 0.0506(13) Uani d . 1
O O6B 0.3131(3) 0.4294(4) 0.83830(16) 0.0382(11) Uani d . 1
O O7B 0.4205(4) 0.6415(5) 0.9121(2) 0.0505(12) Uani d . 1
H H7BA 0.3513 0.6536 0.9116 0.076 Uiso calc R 1
O O8B 0.5849(4) 0.5528(5) 1.01860(17) 0.0506(13) Uani d . 1
H H8BA 0.6323 0.6123 1.0242 0.076 Uiso calc R 1
O O9B 0.7469(4) 0.3678(5) 0.98447(19) 0.0549(14) Uani d . 1
H H9BA 0.7643 0.3293 1.0168 0.082 Uiso calc R 1
O O10B 0.4720(3) 0.3032(4) 0.87769(16) 0.0371(11) Uani d . 1
O O11B 0.6200(4) 0.0823(5) 0.9419(2) 0.0583(14) Uani d . 1
H H11B 0.5527 0.0910 0.9459 0.087 Uiso calc R 1
O O12 0.8074(4) 0.2377(5) 0.0942(2) 0.0659(15) Uani d . 1
H H28 0.8296 0.3038 0.1168 0.099 Uiso d R 1
H H29 0.8683 0.2133 0.0820 0.099 Uiso d R 1
O O13 0.6086(4) 0.8172(5) 0.9091(2) 0.0679(15) Uani d . 1
H H30 0.5479 0.7823 0.9178 0.102 Uiso d R 1
H H31 0.5815 0.8850 0.8889 0.102 Uiso d R 1
O O14 0.2229(7) 0.1654(9) 0.1158(3) 0.145(3) Uani d . 1
H H32 0.2337 0.1068 0.1433 0.218 Uiso d R 1
H H33 0.2902 0.2010 0.1188 0.218 Uiso d R 1
C C1A 0.4005(6) 0.7514(8) 0.5638(3) 0.0514(19) Uani d . 1
H H1AA 0.4084 0.6578 0.5701 0.062 Uiso calc R 1
C C2A 0.2898(6) 0.7785(7) 0.5148(3) 0.0429(18) Uani d . 1
H H2AA 0.2289 0.7144 0.5159 0.052 Uiso calc R 1
C C3A 0.2421(6) 0.9151(8) 0.5136(3) 0.054(2) Uani d . 1
H H3AA 0.1767 0.9184 0.5332 0.065 Uiso calc R 1
H H3AB 0.3021 0.9741 0.5343 0.065 Uiso calc R 1
C C4A 0.2962(6) 0.9022(7) 0.4240(3) 0.0465(18) Uani d . 1
H H4AA 0.3631 0.9611 0.4344 0.056 Uiso calc R 1
C C5A 0.3312(5) 0.7702(7) 0.4551(3) 0.0446(18) Uani d . 1
H H5AA 0.2937 0.6982 0.4301 0.053 Uiso calc R 1
C C6A 0.4635(6) 0.7488(10) 0.4761(3) 0.068(2) Uani d . 1
H H6AA 0.4826 0.6578 0.4747 0.082 Uiso calc R 1
H H6AB 0.5054 0.7965 0.4509 0.082 Uiso calc R 1
C C7A 0.4044(5) 0.8159(7) 0.6237(3) 0.0402(17) Uani d . 1
C C8A 0.4744(5) 0.9217(7) 0.6441(3) 0.0434(17) Uani d . 1
H H8AB 0.5220 0.9562 0.6203 0.052 Uiso calc R 1
C C9A 0.4739(5) 0.9759(7) 0.6991(3) 0.0420(17) Uani d . 1
C C10A 0.4029(6) 0.9272(8) 0.7355(3) 0.052(2) Uani d . 1
C C11A 0.3341(6) 0.8229(8) 0.7155(3) 0.054(2) Uani d . 1
H H11C 0.2868 0.7883 0.7394 0.065 Uiso calc R 1
C C12A 0.3339(6) 0.7673(8) 0.6593(3) 0.053(2) Uani d . 1
H H12A 0.2857 0.6970 0.6459 0.063 Uiso calc R 1
C C13A 0.6091(7) 1.1401(8) 0.6871(3) 0.071(2) Uani d . 1
H H13A 0.6507 1.2116 0.7088 0.107 Uiso calc R 1
H H13B 0.5598 1.1706 0.6503 0.107 Uiso calc R 1
H H13C 0.6639 1.0784 0.6780 0.107 Uiso calc R 1
C C14A 0.3328(7) 0.9505(12) 0.8258(3) 0.100(4) Uani d . 1
H H14A 0.3479 1.0013 0.8620 0.150 Uiso calc R 1
H H14B 0.3442 0.8607 0.8360 0.150 Uiso calc R 1
H H14C 0.2537 0.9641 0.8041 0.150 Uiso calc R 1
C C15A 0.2549(6) 0.8993(7) 0.3566(3) 0.0455(18) Uani d . 1
C C16A 0.3156(6) 0.9712(7) 0.3212(3) 0.0454(18) Uani d . 1
H H16A 0.3802 1.0196 0.3400 0.054 Uiso calc R 1
C C17A 0.2814(6) 0.9716(7) 0.2594(3) 0.0406(17) Uani d . 1
C C18A 0.1830(5) 0.9004(7) 0.2308(3) 0.0366(16) Uani d . 1
C C19A 0.1242(5) 0.8282(7) 0.2661(3) 0.0405(17) Uani d . 1
H H19A 0.0600 0.7789 0.2476 0.049 Uiso calc R 1
C C20A 0.1598(5) 0.8284(7) 0.3284(3) 0.0427(17) Uani d . 1
H H20A 0.1188 0.7800 0.3513 0.051 Uiso calc R 1
C C21A 0.4348(6) 1.1177(7) 0.2483(3) 0.057(2) Uani d . 1
H H21A 0.4641 1.1598 0.2170 0.086 Uiso calc R 1
H H21B 0.4947 1.0638 0.2717 0.086 Uiso calc R 1
H H21C 0.4118 1.1816 0.2740 0.086 Uiso calc R 1
C C22A 0.0346(5) 0.8819(7) 0.1399(3) 0.0376(17) Uani d . 1
H H22A -0.0185 0.9048 0.1660 0.045 Uiso calc R 1
C C23A 0.0049(5) 0.9557(6) 0.0814(3) 0.0368(16) Uani d . 1
H H23A 0.0603 0.9355 0.0562 0.044 Uiso calc R 1
C C24A -0.1182(5) 0.9214(7) 0.0492(3) 0.0416(17) Uani d . 1
H H24A -0.1724 0.9497 0.0738 0.050 Uiso calc R 1
C C25A -0.1284(6) 0.7796(7) 0.0406(3) 0.0484(19) Uani d . 1
H H25A -0.0853 0.7513 0.0106 0.058 Uiso calc R 1
C C26A -0.0882(6) 0.7053(7) 0.0990(3) 0.0418(18) Uani d . 1
H H26A -0.1408 0.7217 0.1262 0.050 Uiso calc R 1
C C27A -0.0840(6) 0.5590(7) 0.0856(3) 0.062(2) Uani d . 1
H H27A -0.1489 0.5367 0.0526 0.074 Uiso calc R 1
H H27B -0.0122 0.5394 0.0731 0.074 Uiso calc R 1
C C1B 0.1045(6) 0.2531(8) 0.4445(3) 0.0450(18) Uani d . 1
H H1BA 0.0974 0.1594 0.4385 0.054 Uiso calc R 1
C C2B 0.2115(6) 0.2813(7) 0.4954(3) 0.0385(16) Uani d . 1
H H2BA 0.2728 0.2167 0.4962 0.046 Uiso calc R 1
C C3B 0.2596(6) 0.4166(7) 0.4958(3) 0.0492(19) Uani d . 1
H H3BA 0.3278 0.4180 0.4784 0.059 Uiso calc R 1
H H3BB 0.2013 0.4749 0.4732 0.059 Uiso calc R 1
C C4B 0.1945(6) 0.4075(7) 0.5823(3) 0.0478(18) Uani d . 1
H H4BA 0.1281 0.4658 0.5687 0.057 Uiso calc R 1
C C5B 0.1625(5) 0.2731(7) 0.5528(3) 0.0408(17) Uani d . 1
H H5BA 0.1984 0.2025 0.5793 0.049 Uiso calc R 1
C C6B 0.0332(6) 0.2519(9) 0.5291(3) 0.062(2) Uani d . 1
H H6BA 0.0138 0.1610 0.5305 0.075 Uiso calc R 1
H H6BB -0.0115 0.3003 0.5528 0.075 Uiso calc R 1
C C7B 0.1085(5) 0.3166(7) 0.3848(3) 0.0395(17) Uani d . 1
C C8B 0.0294(5) 0.4118(7) 0.3585(3) 0.0398(17) Uani d . 1
H H8BB -0.0288 0.4380 0.3778 0.048 Uiso calc R 1
C C9B 0.0364(6) 0.4668(6) 0.3052(3) 0.0395(17) Uani d . 1
C C10B 0.1237(6) 0.4285(7) 0.2762(3) 0.0412(17) Uani d . 1
C C11B 0.2010(6) 0.3349(8) 0.3019(3) 0.057(2) Uani d . 1
H H11D 0.2589 0.3083 0.2824 0.069 Uiso calc R 1
C C12B 0.1943(6) 0.2794(8) 0.3561(3) 0.057(2) Uani d . 1
H H12B 0.2482 0.2166 0.3734 0.069 Uiso calc R 1
C C13B -0.1207(6) 0.6144(8) 0.3046(4) 0.064(2) Uani d . 1
H H13D -0.1659 0.6780 0.2787 0.097 Uiso calc R 1
H H13E -0.0813 0.6546 0.3416 0.097 Uiso calc R 1
H H13F -0.1713 0.5476 0.3132 0.097 Uiso calc R 1
C C14B 0.2011(7) 0.4436(12) 0.1876(3) 0.099(4) Uani d . 1
H H14D 0.1921 0.4946 0.1515 0.149 Uiso calc R 1
H H14E 0.1836 0.3548 0.1769 0.149 Uiso calc R 1
H H14F 0.2800 0.4504 0.2105 0.149 Uiso calc R 1
C C15B 0.2271(5) 0.4100(7) 0.6504(3) 0.0411(17) Uani d . 1
C C16B 0.1600(6) 0.4789(7) 0.6823(3) 0.0426(18) Uani d . 1
H H16B 0.0939 0.5224 0.6615 0.051 Uiso calc R 1
C C17B 0.1894(5) 0.4842(7) 0.7445(3) 0.0352(16) Uani d . 1
C C18B 0.2884(5) 0.4193(7) 0.7757(3) 0.0374(16) Uani d . 1
C C19B 0.3536(5) 0.3482(7) 0.7444(3) 0.0430(18) Uani d . 1
H H19B 0.4181 0.3020 0.7650 0.052 Uiso calc R 1
C C20B 0.3233(6) 0.3450(7) 0.6818(3) 0.0443(18) Uani d . 1
H H20B 0.3691 0.2981 0.6608 0.053 Uiso calc R 1
C C21B 0.0380(6) 0.6358(8) 0.7516(3) 0.058(2) Uani d . 1
H H21D 0.0054 0.6776 0.7818 0.088 Uiso calc R 1
H H21E -0.0213 0.5857 0.7255 0.088 Uiso calc R 1
H H21F 0.0674 0.7000 0.7283 0.088 Uiso calc R 1
C C22B 0.4330(5) 0.4333(7) 0.8660(3) 0.0352(16) Uani d . 1
H H22B 0.4765 0.4752 0.8391 0.042 Uiso calc R 1
C C23B 0.4484(5) 0.5083(6) 0.9244(3) 0.0348(16) Uani d . 1
H H23B 0.3976 0.4722 0.9491 0.042 Uiso calc R 1
C C24B 0.5748(5) 0.5013(6) 0.9587(3) 0.0363(16) Uani d . 1
H H24B 0.6218 0.5550 0.9376 0.044 Uiso calc R 1
C C25B 0.6228(5) 0.3654(7) 0.9628(3) 0.0371(16) Uani d . 1
H H25B 0.5870 0.3137 0.9899 0.044 Uiso calc R 1
C C26B 0.5975(5) 0.3036(7) 0.8997(3) 0.0384(16) Uani d . 1
H H26B 0.6321 0.3580 0.8729 0.046 Uiso calc R 1
C C27B 0.6399(7) 0.1669(7) 0.8962(3) 0.053(2) Uani d . 1
H H27C 0.6021 0.1311 0.8573 0.063 Uiso calc R 1
H H27D 0.7232 0.1693 0.8980 0.063 Uiso calc R 1

loop_
_atom_site_aniso_label
_atom_site_aniso_U_11
_atom_site_aniso_U_22
_atom_site_aniso_U_33
_atom_site_aniso_U_12
_atom_site_aniso_U_13
_atom_site_aniso_U_23
O1A 0.045(3) 0.093(5) 0.038(3) -0.006(3) 0.003(2) -0.009(3)
O2A 0.066(3) 0.056(3) 0.034(3) 0.016(3) 0.008(2) -0.006(2)
O3A 0.071(3) 0.062(4) 0.055(3) -0.020(3) 0.022(3) -0.014(3)
O4A 0.070(3) 0.090(5) 0.054(3) -0.007(3) 0.024(3) -0.011(3)
O5A 0.053(3) 0.056(3) 0.047(3) -0.023(3) 0.008(2) -0.003(2)
O6A 0.035(2) 0.048(3) 0.035(2) -0.005(2) 0.002(2) -0.002(2)
O7A 0.055(3) 0.043(3) 0.078(4) -0.006(3) 0.000(3) 0.000(3)
O8A 0.047(3) 0.081(4) 0.047(3) 0.002(3) -0.004(2) 0.028(3)
O9A 0.060(3) 0.076(4) 0.068(4) -0.025(3) -0.026(3) 0.014(3)
O10A 0.038(3) 0.038(3) 0.037(3) -0.001(2) 0.000(2) -0.006(2)
O11A 0.080(4) 0.070(4) 0.076(4) -0.006(3) 0.006(3) 0.011(3)
O1B 0.044(3) 0.096(5) 0.033(3) -0.004(3) -0.001(2) 0.015(3)
O2B 0.071(3) 0.063(4) 0.033(3) -0.029(3) 0.009(2) 0.001(2)
O3B 0.066(3) 0.067(4) 0.049(3) 0.024(3) 0.018(3) 0.016(3)
O4B 0.061(3) 0.087(4) 0.049(3) 0.011(3) 0.020(3) 0.020(3)
O5B 0.051(3) 0.066(4) 0.035(3) 0.019(3) 0.010(2) 0.013(2)
O6B 0.032(2) 0.054(3) 0.025(2) 0.000(2) -0.0007(18) -0.001(2)
O7B 0.043(3) 0.041(3) 0.065(3) 0.005(2) 0.005(2) -0.001(2)
O8B 0.056(3) 0.052(3) 0.039(3) -0.010(3) 0.001(2) -0.015(2)
O9B 0.041(3) 0.064(4) 0.051(3) 0.001(2) -0.008(2) 0.005(2)
O10B 0.038(2) 0.037(3) 0.033(2) 0.000(2) -0.0012(19) 0.000(2)
O11B 0.063(3) 0.052(3) 0.061(3) 0.007(3) 0.017(3) 0.017(3)
O12 0.063(3) 0.063(4) 0.065(3) 0.009(3) -0.001(3) 0.003(3)
O13 0.055(3) 0.057(4) 0.087(4) 0.009(3) 0.006(3) 0.011(3)
O14 0.120(6) 0.153(8) 0.160(7) -0.026(6) 0.026(5) 0.052(6)
C1A 0.044(4) 0.060(5) 0.042(4) 0.000(4) -0.009(3) -0.001(4)
C2A 0.044(4) 0.046(5) 0.033(4) -0.008(4) -0.003(3) -0.005(3)
C3A 0.058(5) 0.063(6) 0.041(4) 0.008(4) 0.007(4) -0.010(4)
C4A 0.053(4) 0.049(5) 0.035(4) -0.003(4) 0.004(3) -0.014(4)
C5A 0.044(4) 0.046(5) 0.037(4) 0.005(4) -0.004(3) -0.011(3)
C6A 0.048(5) 0.109(7) 0.042(5) 0.012(5) -0.001(4) -0.007(5)
C7A 0.033(4) 0.053(5) 0.031(4) -0.004(4) -0.001(3) 0.002(3)
C8A 0.043(4) 0.050(5) 0.035(4) -0.013(4) 0.003(3) 0.004(3)
C9A 0.036(4) 0.047(5) 0.040(4) -0.008(4) 0.003(3) 0.000(4)
C10A 0.046(4) 0.070(6) 0.037(4) -0.003(4) 0.005(3) -0.001(4)
C11A 0.045(4) 0.073(6) 0.050(5) -0.007(4) 0.021(4) 0.008(4)
C12A 0.043(4) 0.055(5) 0.055(5) -0.021(4) 0.000(4) 0.000(4)
C13A 0.079(6) 0.064(6) 0.075(6) -0.028(5) 0.024(5) -0.004(5)
C14A 0.082(6) 0.182(12) 0.046(5) -0.002(7) 0.035(5) 0.011(6)
C15A 0.049(4) 0.044(5) 0.040(4) 0.000(4) 0.002(3) 0.001(4)
C16A 0.043(4) 0.051(5) 0.039(4) -0.001(4) 0.002(3) -0.014(4)
C17A 0.044(4) 0.042(4) 0.034(4) -0.005(3) 0.005(3) -0.002(3)
C18A 0.037(4) 0.039(4) 0.029(4) -0.001(3) -0.002(3) -0.002(3)
C19A 0.034(4) 0.049(5) 0.035(4) -0.010(3) 0.001(3) -0.001(3)
C20A 0.041(4) 0.050(5) 0.037(4) -0.004(4) 0.006(3) 0.001(3)
C21A 0.044(4) 0.055(5) 0.072(5) -0.020(4) 0.011(4) -0.019(4)
C22A 0.031(4) 0.043(5) 0.036(4) -0.003(3) 0.002(3) -0.007(3)
C23A 0.037(4) 0.032(4) 0.041(4) -0.002(3) 0.008(3) 0.002(3)
C24A 0.035(4) 0.049(5) 0.038(4) 0.000(4) 0.002(3) 0.008(3)
C25A 0.047(4) 0.051(5) 0.040(4) -0.014(4) -0.008(3) 0.003(3)
C26A 0.042(4) 0.049(5) 0.030(4) -0.007(4) -0.001(3) -0.001(3)
C27A 0.054(5) 0.047(5) 0.071(5) -0.019(4) -0.014(4) 0.030(4)
C1B 0.043(4) 0.057(5) 0.031(4) -0.002(4) -0.001(3) 0.002(3)
C2B 0.043(4) 0.041(5) 0.030(4) 0.002(3) 0.006(3) 0.004(3)
C3B 0.067(5) 0.050(5) 0.030(4) -0.010(4) 0.008(3) -0.002(3)
C4B 0.053(4) 0.052(5) 0.036(4) 0.000(4) 0.004(3) -0.001(4)
C5B 0.048(4) 0.043(5) 0.028(3) -0.005(3) 0.002(3) 0.012(3)
C6B 0.052(5) 0.090(6) 0.038(4) -0.021(5) -0.004(3) 0.015(4)
C7B 0.041(4) 0.048(4) 0.026(3) 0.004(4) 0.000(3) 0.001(3)
C8B 0.038(4) 0.051(5) 0.031(4) 0.008(4) 0.007(3) -0.004(3)
C9B 0.049(4) 0.033(4) 0.031(4) 0.008(3) -0.001(3) 0.006(3)
C10B 0.044(4) 0.050(5) 0.029(4) 0.003(4) 0.006(3) 0.000(3)
C11B 0.047(4) 0.083(6) 0.043(4) 0.017(4) 0.013(4) 0.000(4)
C12B 0.051(5) 0.073(6) 0.046(5) 0.025(4) 0.006(4) 0.008(4)
C13B 0.062(5) 0.051(6) 0.083(6) 0.026(4) 0.021(4) 0.005(4)
C14B 0.066(5) 0.185(12) 0.058(5) 0.013(7) 0.037(5) 0.020(7)
C15B 0.041(4) 0.051(5) 0.030(4) -0.003(4) 0.005(3) 0.006(3)
C16B 0.041(4) 0.047(5) 0.035(4) -0.001(4) -0.002(3) 0.002(3)
C17B 0.028(3) 0.040(4) 0.038(4) 0.004(3) 0.010(3) 0.000(3)
C18B 0.034(4) 0.047(5) 0.030(4) 0.001(3) 0.006(3) 0.003(3)
C19B 0.036(4) 0.056(5) 0.032(4) 0.003(4) -0.002(3) 0.000(3)
C20B 0.044(4) 0.052(5) 0.037(4) 0.010(4) 0.008(3) -0.005(3)
C21B 0.051(4) 0.067(6) 0.056(5) 0.017(4) 0.007(4) 0.011(4)
C22B 0.034(4) 0.038(4) 0.029(3) 0.005(3) -0.002(3) 0.005(3)
C23B 0.041(4) 0.030(4) 0.030(3) 0.004(3) 0.001(3) 0.001(3)
C24B 0.039(4) 0.035(4) 0.032(4) -0.002(3) 0.002(3) -0.002(3)
C25B 0.034(4) 0.042(4) 0.029(4) 0.000(3) -0.005(3) 0.005(3)
C26B 0.042(4) 0.039(4) 0.032(3) 0.005(3) 0.004(3) 0.003(3)
C27B 0.060(5) 0.051(5) 0.047(4) 0.015(4) 0.010(4) 0.007(4)

loop_
_atom_type_symbol
_atom_type_description
_atom_type_scat_dispersion_real
_atom_type_scat_dispersion_imag
_atom_type_scat_source
C C 0.0033 0.0000 'International Tables Vol C Tables 4.2.6.8 and 6.1.1.4'
H H 0.0000 0.0000 'International Tables Vol C Tables 4.2.6.8 and 6.1.1.4'
O O 0.0106 0.0000 'International Tables Vol C Tables 4.2.6.8 and 6.1.1.4'

loop_
_geom_angle_atom_site_label_1
_geom_angle_atom_site_label_2
_geom_angle_atom_site_label_3
_geom_angle
C1A O1A C6A 105.1(5)
C3A O2A C4A 104.9(5)
C9A O3A C13A 117.9(6)
C10A O4A C14A 118.0(7)
C17A O5A C21A 117.8(5)
C18A O6A C22A 118.2(5)
C23A O7A H7AA 109.5
C24A O8A H8AA 109.5
C25A O9A H9AA 109.5
C22A O10A C26A 111.5(5)
C27A O11A H11A 109.5
C1B O1B C6B 104.7(5)
C4B O2B C3B 104.5(5)
C9B O3B C13B 118.8(5)
C10B O4B C14B 117.7(6)
C17B O5B C21B 118.4(5)
C18B O6B C22B 114.8(4)
C23B O7B H7BA 109.5
C24B O8B H8BA 109.5
C25B O9B H9BA 109.5
C22B O10B C26B 108.7(5)
C27B O11B H11B 109.5
H28 O12 H29 105.2
H30 O13 H31 103.7
H32 O14 H33 105.0
O1A C1A C7A 111.6(6)
O1A C1A C2A 103.3(5)
C7A C1A C2A 115.2(6)
O1A C1A H1AA 108.8
C7A C1A H1AA 108.8
C2A C1A H1AA 108.8
C3A C2A C1A 115.5(6)
C3A C2A C5A 103.0(5)
C1A C2A C5A 104.2(5)
C3A C2A H2AA 111.2
C1A C2A H2AA 111.2
C5A C2A H2AA 111.2
O2A C3A C2A 105.9(5)
O2A C3A H3AA 110.6
C2A C3A H3AA 110.6
O2A C3A H3AB 110.6
C2A C3A H3AB 110.6
H3AA C3A H3AB 108.7
O2A C4A C15A 110.3(5)
O2A C4A C5A 104.3(5)
C15A C4A C5A 116.2(5)
O2A C4A H4AA 108.6
C15A C4A H4AA 108.6
C5A C4A H4AA 108.6
C6A C5A C2A 103.3(5)
C6A C5A C4A 114.6(7)
C2A C5A C4A 104.4(5)
C6A C5A H5AA 111.4
C2A C5A H5AA 111.4
C4A C5A H5AA 111.4
O1A C6A C5A 105.0(6)
O1A C6A H6AA 110.8
C5A C6A H6AA 110.8
O1A C6A H6AB 110.8
C5A C6A H6AB 110.8
H6AA C6A H6AB 108.8
C12A C7A C8A 118.9(6)
C12A C7A C1A 117.9(7)
C8A C7A C1A 123.2(6)
C9A C8A C7A 120.3(6)
C9A C8A H8AB 119.8
C7A C8A H8AB 119.8
C8A C9A O3A 124.3(6)
C8A C9A C10A 121.3(7)
O3A C9A C10A 114.5(6)
O4A C10A C11A 126.1(7)
O4A C10A C9A 115.4(7)
C11A C10A C9A 118.4(7)
C10A C11A C12A 120.6(7)
C10A C11A H11C 119.7
C12A C11A H11C 119.7
C7A C12A C11A 120.5(7)
C7A C12A H12A 119.8
C11A C12A H12A 119.8
O3A C13A H13A 109.5
O3A C13A H13B 109.5
H13A C13A H13B 109.5
O3A C13A H13C 109.5
H13A C13A H13C 109.5
H13B C13A H13C 109.5
O4A C14A H14A 109.5
O4A C14A H14B 109.5
H14A C14A H14B 109.5
O4A C14A H14C 109.5
H14A C14A H14C 109.5
H14B C14A H14C 109.5
C20A C15A C16A 118.8(6)
C20A C15A C4A 122.2(6)
C16A C15A C4A 119.0(6)
C17A C16A C15A 121.2(6)
C17A C16A H16A 119.4
C15A C16A H16A 119.4
O5A C17A C16A 125.1(6)
O5A C17A C18A 115.1(5)
C16A C17A C18A 119.8(6)
O6A C18A C19A 124.7(6)
O6A C18A C17A 116.6(6)
C19A C18A C17A 118.7(6)
C20A C19A C18A 120.9(6)
C20A C19A H19A 119.5
C18A C19A H19A 119.5
C15A C20A C19A 120.6(6)
C15A C20A H20A 119.7
C19A C20A H20A 119.7
O5A C21A H21A 109.5
O5A C21A H21B 109.5
H21A C21A H21B 109.5
O5A C21A H21C 109.5
H21A C21A H21C 109.5
H21B C21A H21C 109.5
O6A C22A O10A 106.0(5)
O6A C22A C23A 108.9(5)
O10A C22A C23A 108.9(5)
O6A C22A H22A 111.0
O10A C22A H22A 111.0
C23A C22A H22A 111.0
O7A C23A C22A 108.3(5)
O7A C23A C24A 107.6(5)
C22A C23A C24A 108.5(5)
O7A C23A H23A 110.8
C22A C23A H23A 110.8
C24A C23A H23A 110.8
O8A C24A C25A 110.5(6)
O8A C24A C23A 109.3(5)
C25A C24A C23A 109.7(5)
O8A C24A H24A 109.1
C25A C24A H24A 109.1
C23A C24A H24A 109.1
O9A C25A C24A 108.3(6)
O9A C25A C26A 104.2(5)
C24A C25A C26A 112.7(6)
O9A C25A H25A 110.5
C24A C25A H25A 110.5
C26A C25A H25A 110.5
O10A C26A C25A 108.5(5)
O10A C26A C27A 107.5(5)
C25A C26A C27A 110.0(6)
O10A C26A H26A 110.3
C25A C26A H26A 110.3
C27A C26A H26A 110.3
O11A C27A C26A 111.5(7)
O11A C27A H27A 109.3
C26A C27A H27A 109.3
O11A C27A H27B 109.3
C26A C27A H27B 109.3
H27A C27A H27B 108.0
O1B C1B C7B 112.3(6)
O1B C1B C2B 103.8(5)
C7B C1B C2B 114.2(6)
O1B C1B H1BA 108.8
C7B C1B H1BA 108.8
C2B C1B H1BA 108.8
C3B C2B C1B 115.0(6)
C3B C2B C5B 104.8(5)
C1B C2B C5B 103.4(5)
C3B C2B H2BA 111.1
C1B C2B H2BA 111.1
C5B C2B H2BA 111.1
O2B C3B C2B 104.9(5)
O2B C3B H3BA 110.8
C2B C3B H3BA 110.8
O2B C3B H3BB 110.8
C2B C3B H3BB 110.8
H3BA C3B H3BB 108.9
O2B C4B C15B 110.1(5)
O2B C4B C5B 105.2(5)
C15B C4B C5B 116.1(6)
O2B C4B H4BA 108.4
C15B C4B H4BA 108.4
C5B C4B H4BA 108.4
C6B C5B C2B 104.0(5)
C6B C5B C4B 114.3(6)
C2B C5B C4B 102.5(5)
C6B C5B H5BA 111.8
C2B C5B H5BA 111.8
C4B C5B H5BA 111.8
O1B C6B C5B 105.3(5)
O1B C6B H6BA 110.7
C5B C6B H6BA 110.7
O1B C6B H6BB 110.7
C5B C6B H6BB 110.7
H6BA C6B H6BB 108.8
C12B C7B C8B 119.1(6)
C12B C7B C1B 118.4(6)
C8B C7B C1B 122.5(6)
C9B C8B C7B 120.7(6)
C9B C8B H8BB 119.6
C7B C8B H8BB 119.6
C8B C9B O3B 125.0(6)
C8B C9B C10B 119.9(6)
O3B C9B C10B 115.1(6)
C11B C10B O4B 125.4(6)
C11B C10B C9B 119.3(6)
O4B C10B C9B 115.2(6)
C10B C11B C12B 120.8(7)
C10B C11B H11D 119.6
C12B C11B H11D 119.6
C7B C12B C11B 120.1(7)
C7B C12B H12B 119.9
C11B C12B H12B 119.9
O3B C13B H13D 109.5
O3B C13B H13E 109.5
H13D C13B H13E 109.5
O3B C13B H13F 109.5
H13D C13B H13F 109.5
H13E C13B H13F 109.5
O4B C14B H14D 109.5
O4B C14B H14E 109.5
H14D C14B H14E 109.5
O4B C14B H14F 109.5
H14D C14B H14F 109.5
H14E C14B H14F 109.5
C20B C15B C16B 118.7(6)
C20B C15B C4B 121.1(6)
C16B C15B C4B 120.2(6)
C17B C16B C15B 121.0(6)
C17B C16B H16B 119.5
C15B C16B H16B 119.5
O5B C17B C16B 125.7(6)
O5B C17B C18B 114.7(5)
C16B C17B C18B 119.6(6)
C19B C18B O6B 123.9(6)
C19B C18B C17B 119.6(6)
O6B C18B C17B 116.4(6)
C18B C19B C20B 120.0(6)
C18B C19B H19B 120.0
C20B C19B H19B 120.0
C15B C20B C19B 121.0(6)
C15B C20B H20B 119.5
C19B C20B H20B 119.5
O5B C21B H21D 109.5
O5B C21B H21E 109.5
H21D C21B H21E 109.5
O5B C21B H21F 109.5
H21D C21B H21F 109.5
H21E C21B H21F 109.5
O6B C22B O10B 107.7(5)
O6B C22B C23B 108.6(5)
O10B C22B C23B 110.4(5)
O6B C22B H22B 110.0
O10B C22B H22B 110.0
C23B C22B H22B 110.0
O7B C23B C22B 110.2(5)
O7B C23B C24B 107.6(5)
C22B C23B C24B 109.8(5)
O7B C23B H23B 109.7
C22B C23B H23B 109.7
C24B C23B H23B 109.7
O8B C24B C25B 109.6(5)
O8B C24B C23B 109.4(5)
C25B C24B C23B 112.7(5)
O8B C24B H24B 108.3
C25B C24B H24B 108.3
C23B C24B H24B 108.3
O9B C25B C24B 110.1(5)
O9B C25B C26B 107.5(5)
C24B C25B C26B 109.8(5)
O9B C25B H25B 109.8
C24B C25B H25B 109.8
C26B C25B H25B 109.8
O10B C26B C27B 107.6(5)
O10B C26B C25B 107.1(5)
C27B C26B C25B 116.2(5)
O10B C26B H26B 108.6
C27B C26B H26B 108.6
C25B C26B H26B 108.6
O11B C27B C26B 115.5(6)
O11B C27B H27C 108.4
C26B C27B H27C 108.4
O11B C27B H27D 108.4
C26B C27B H27D 108.4
H27C C27B H27D 107.5

loop_
_geom_bond_atom_site_label_1
_geom_bond_atom_site_label_2
_geom_bond_distance
O1A C1A 1.431(8)
O1A C6A 1.435(7)
O2A C3A 1.429(8)
O2A C4A 1.431(8)
O3A C9A 1.375(8)
O3A C13A 1.405(8)
O4A C10A 1.350(8)
O4A C14A 1.434(8)
O5A C17A 1.369(7)
O5A C21A 1.442(7)
O6A C18A 1.375(7)
O6A C22A 1.417(7)
O7A C23A 1.440(8)
O7A H7AA 0.8200
O8A C24A 1.419(7)
O8A H8AA 0.8200
O9A C25A 1.463(8)
O9A H9AA 0.8200
O10A C22A 1.436(8)
O10A C26A 1.449(7)
O11A C27A 1.426(8)
O11A H11A 0.8200
O1B C1B 1.420(8)
O1B C6B 1.436(7)
O2B C4B 1.428(8)
O2B C3B 1.434(7)
O3B C9B 1.372(7)
O3B C13B 1.406(8)
O4B C10B 1.367(8)
O4B C14B 1.428(9)
O5B C17B 1.369(7)
O5B C21B 1.428(8)
O6B C18B 1.391(7)
O6B C22B 1.409(6)
O7B C23B 1.429(7)
O7B H7BA 0.8200
O8B C24B 1.442(7)
O8B H8BA 0.8200
O9B C25B 1.431(7)
O9B H9BA 0.8200
O10B C22B 1.428(8)
O10B C26B 1.447(7)
O11B C27B 1.416(8)
O11B H11B 0.8200
O12 H28 0.8600
O12 H29 0.8599
O13 H30 0.8601
O13 H31 0.8600
O14 H32 0.8600
O14 H33 0.8601
C1A C7A 1.507(9)
C1A C2A 1.539(8)
C1A H1AA 0.9800
C2A C3A 1.518(10)
C2A C5A 1.540(9)
C2A H2AA 0.9800
C3A H3AA 0.9700
C3A H3AB 0.9700
C4A C15A 1.501(8)
C4A C5A 1.551(10)
C4A H4AA 0.9800
C5A C6A 1.536(9)
C5A H5AA 0.9800
C6A H6AA 0.9700
C6A H6AB 0.9700
C7A C12A 1.375(9)
C7A C8A 1.385(9)
C8A C9A 1.370(9)
C8A H8AB 0.9300
C9A C10A 1.393(9)
C10A C11A 1.365(10)
C11A C12A 1.400(10)
C11A H11C 0.9300
C12A H12A 0.9300
C13A H13A 0.9600
C13A H13B 0.9600
C13A H13C 0.9600
C14A H14A 0.9600
C14A H14B 0.9600
C14A H14C 0.9600
C15A C20A 1.371(8)
C15A C16A 1.400(9)
C16A C17A 1.372(8)
C16A H16A 0.9300
C17A C18A 1.402(8)
C18A C19A 1.387(8)
C19A C20A 1.384(8)
C19A H19A 0.9300
C20A H20A 0.9300
C21A H21A 0.9600
C21A H21B 0.9600
C21A H21C 0.9600
C22A C23A 1.504(8)
C22A H22A 0.9800
C23A C24A 1.511(8)
C23A H23A 0.9800
C24A C25A 1.481(10)
C24A H24A 0.9800
C25A C26A 1.515(8)
C25A H25A 0.9800
C26A C27A 1.546(10)
C26A H26A 0.9800
C27A H27A 0.9700
C27A H27B 0.9700
C1B C7B 1.518(9)
C1B C2B 1.535(8)
C1B H1BA 0.9800
C2B C3B 1.509(9)
C2B C5B 1.539(8)
C2B H2BA 0.9800
C3B H3BA 0.9700
C3B H3BB 0.9700
C4B C15B 1.511(8)
C4B C5B 1.553(9)
C4B H4BA 0.9800
C5B C6B 1.510(9)
C5B H5BA 0.9800
C6B H6BA 0.9700
C6B H6BB 0.9700
C7B C12B 1.371(9)
C7B C8B 1.394(9)
C8B C9B 1.358(8)
C8B H8BB 0.9300
C9B C10B 1.393(9)
C10B C11B 1.366(9)
C11B C12B 1.378(9)
C11B H11D 0.9300
C12B H12B 0.9300
C13B H13D 0.9600
C13B H13E 0.9600
C13B H13F 0.9600
C14B H14D 0.9600
C14B H14E 0.9600
C14B H14F 0.9600
C15B C20B 1.371(8)
C15B C16B 1.382(9)
C16B C17B 1.378(8)
C16B H16B 0.9300
C17B C18B 1.393(8)
C18B C19B 1.369(8)
C19B C20B 1.386(8)
C19B H19B 0.9300
C20B H20B 0.9300
C21B H21D 0.9600
C21B H21E 0.9600
C21B H21F 0.9600
C22B C23B 1.513(8)
C22B H22B 0.9800
C23B C24B 1.518(8)
C23B H23B 0.9800
C24B C25B 1.509(9)
C24B H24B 0.9800
C25B C26B 1.537(8)
C25B H25B 0.9800
C26B C27B 1.507(9)
C26B H26B 0.9800
C27B H27C 0.9700
C27B H27D 0.9700

loop_
_geom_hbond_atom_site_label_D
_geom_hbond_atom_site_label_H
_geom_hbond_atom_site_label_A
_geom_hbond_site_symmetry_A
_geom_hbond_distance_DH
_geom_hbond_distance_HA
_geom_hbond_distance_DA
_geom_hbond_angle_DHA
O7A H7AA O14 1_565 0.82 1.77 2.591(9) 176.5
O8A H8AA O11B 1_464 0.82 2.12 2.913(6) 163.0
O9A H9AA O13 1_454 0.82 2.01 2.795(6) 159.6
O11A H11A O4B . 0.82 1.99 2.809(7) 177.9
O7B H7BA O12 2_656 0.82 2.03 2.830(7) 163.2
O8B H8BA O9A 1_656 0.82 1.96 2.766(7) 168.5
O9B H9BA O12 1_556 0.82 1.96 2.782(6) 179.5
O11B H11B O8B 2_647 0.82 2.00 2.765(6) 155.2
O12 H28 O11A 1_655 0.86 2.09 2.886(8) 154.4
O12 H29 O7A 1_645 0.86 2.03 2.783(7) 146.3
O13 H30 O7B . 0.86 2.07 2.873(7) 154.8
O13 H31 O11B 1_565 0.86 2.36 2.837(7) 115.2
O14 H32 O5A 1_545 0.86 2.03 2.794(9) 147.3
O14 H32 O6A 1_545 0.86 2.39 3.111(9) 141.2
O14 H33 O13 2_646 0.86 1.90 2.683(9) 151.3

loop_
_geom_torsion_atom_site_label_1
_geom_torsion_atom_site_label_2
_geom_torsion_atom_site_label_3
_geom_torsion_atom_site_label_4
_geom_torsion
C6A O1A C1A C7A -168.1(6)
C6A O1A C1A C2A -43.8(7)
O1A C1A C2A C3A -83.8(7)
C7A C1A C2A C3A 38.1(9)
O1A C1A C2A C5A 28.4(7)
C7A C1A C2A C5A 150.3(6)
C4A O2A C3A C2A -42.6(7)
C1A C2A C3A O2A 140.0(6)
C5A C2A C3A O2A 27.1(7)
C3A O2A C4A C15A 164.9(6)
C3A O2A C4A C5A 39.5(6)
C3A C2A C5A C6A 117.0(7)
C1A C2A C5A C6A -3.9(8)
C3A C2A C5A C4A -3.1(6)
C1A C2A C5A C4A -124.0(6)
O2A C4A C5A C6A -133.8(6)
C15A C4A C5A C6A 104.6(7)
O2A C4A C5A C2A -21.6(6)
C15A C4A C5A C2A -143.1(6)
C1A O1A C6A C5A 41.7(8)
C2A C5A C6A O1A -21.9(8)
C4A C5A C6A O1A 91.0(7)
O1A C1A C7A C12A -169.3(6)
C2A C1A C7A C12A 73.4(9)
O1A C1A C7A C8A 11.4(9)
C2A C1A C7A C8A -106.0(8)
C12A C7A C8A C9A 0.7(10)
C1A C7A C8A C9A 180.0(6)
C7A C8A C9A O3A -179.9(6)
C7A C8A C9A C10A -0.6(10)
C13A O3A C9A C8A 2.9(10)
C13A O3A C9A C10A -176.4(6)
C14A O4A C10A C11A -6.7(11)
C14A O4A C10A C9A 174.5(7)
C8A C9A C10A O4A 179.5(6)
O3A C9A C10A O4A -1.1(9)
C8A C9A C10A C11A 0.7(11)
O3A C9A C10A C11A -180.0(6)
O4A C10A C11A C12A -179.6(7)
C9A C10A C11A C12A -0.8(11)
C8A C7A C12A C11A -0.8(10)
C1A C7A C12A C11A 179.8(6)
C10A C11A C12A C7A 1.0(11)
O2A C4A C15A C20A -58.9(9)
C5A C4A C15A C20A 59.4(9)
O2A C4A C15A C16A 121.2(7)
C5A C4A C15A C16A -120.5(7)
C20A C15A C16A C17A 0.0(10)
C4A C15A C16A C17A 179.9(6)
C21A O5A C17A C16A -0.8(10)
C21A O5A C17A C18A 178.1(6)
C15A C16A C17A O5A 179.7(7)
C15A C16A C17A C18A 0.9(10)
C22A O6A C18A C19A 23.7(9)
C22A O6A C18A C17A -156.3(6)
O5A C17A C18A O6A -0.7(9)
C16A C17A C18A O6A 178.3(6)
O5A C17A C18A C19A 179.4(6)
C16A C17A C18A C19A -1.7(10)
O6A C18A C19A C20A -178.4(6)
C17A C18A C19A C20A 1.5(10)
C16A C15A C20A C19A -0.2(10)
C4A C15A C20A C19A 180.0(6)
C18A C19A C20A C15A -0.6(10)
C18A O6A C22A O10A -90.9(6)
C18A O6A C22A C23A 152.1(5)
C26A O10A C22A O6A 177.8(4)
C26A O10A C22A C23A -65.1(6)
O6A C22A C23A O7A -66.7(7)
O10A C22A C23A O7A 178.2(5)
O6A C22A C23A C24A 176.9(5)
O10A C22A C23A C24A 61.7(7)
O7A C23A C24A O8A 65.6(7)
C22A C23A C24A O8A -177.5(6)
O7A C23A C24A C25A -173.2(6)
C22A C23A C24A C25A -56.2(7)
O8A C24A C25A O9A -71.0(7)
C23A C24A C25A O9A 168.5(5)
O8A C24A C25A C26A 174.3(5)
C23A C24A C25A C26A 53.8(8)
C22A O10A C26A C25A 59.8(7)
C22A O10A C26A C27A 178.7(5)
O9A C25A C26A O10A -171.7(5)
C24A C25A C26A O10A -54.4(8)
O9A C25A C26A C27A 71.0(7)
C24A C25A C26A C27A -171.8(6)
O10A C26A C27A O11A 83.9(7)
C25A C26A C27A O11A -158.2(6)
C6B O1B C1B C7B -167.4(6)
C6B O1B C1B C2B -43.6(7)
O1B C1B C2B C3B -85.0(7)
C7B C1B C2B C3B 37.6(8)
O1B C1B C2B C5B 28.7(7)
C7B C1B C2B C5B 151.2(6)
C4B O2B C3B C2B -42.6(7)
C1B C2B C3B O2B 139.8(6)
C5B C2B C3B O2B 27.0(7)
C3B O2B C4B C15B 166.5(6)
C3B O2B C4B C5B 40.7(6)
C3B C2B C5B C6B 116.6(6)
C1B C2B C5B C6B -4.2(7)
C3B C2B C5B C4B -2.6(6)
C1B C2B C5B C4B -123.5(6)
O2B C4B C5B C6B -134.4(6)
C15B C4B C5B C6B 103.6(7)
O2B C4B C5B C2B -22.6(6)
C15B C4B C5B C2B -144.6(6)
C1B O1B C6B C5B 41.2(8)
C2B C5B C6B O1B -21.4(8)
C4B C5B C6B O1B 89.5(7)
O1B C1B C7B C12B -178.0(6)
C2B C1B C7B C12B 64.3(9)
O1B C1B C7B C8B 2.8(9)
C2B C1B C7B C8B -114.9(7)
C12B C7B C8B C9B 0.4(10)
C1B C7B C8B C9B 179.6(6)
C7B C8B C9B O3B 179.6(6)
C7B C8B C9B C10B -0.3(10)
C13B O3B C9B C8B 6.7(10)
C13B O3B C9B C10B -173.4(6)
C14B O4B C10B C11B 7.0(11)
C14B O4B C10B C9B -172.5(7)
C8B C9B C10B C11B 0.5(10)
O3B C9B C10B C11B -179.4(6)
C8B C9B C10B O4B -180.0(6)
O3B C9B C10B O4B 0.1(9)
O4B C10B C11B C12B 179.8(7)
C9B C10B C11B C12B -0.8(11)
C8B C7B C12B C11B -0.7(11)
C1B C7B C12B C11B -179.9(7)
C10B C11B C12B C7B 0.9(12)
O2B C4B C15B C20B -56.3(9)
C5B C4B C15B C20B 63.0(9)
O2B C4B C15B C16B 123.3(7)
C5B C4B C15B C16B -117.3(7)
C20B C15B C16B C17B 0.8(10)
C4B C15B C16B C17B -178.8(6)
C21B O5B C17B C16B -6.0(10)
C21B O5B C17B C18B 171.8(6)
C15B C16B C17B O5B 177.8(6)
C15B C16B C17B C18B 0.1(10)
C22B O6B C18B C19B 36.6(9)
C22B O6B C18B C17B -144.9(6)
O5B C17B C18B C19B -179.7(6)
C16B C17B C18B C19B -1.7(10)
O5B C17B C18B O6B 1.7(8)
C16B C17B C18B O6B 179.7(6)
O6B C18B C19B C20B -179.2(6)
C17B C18B C19B C20B 2.4(10)
C16B C15B C20B C19B -0.2(10)
C4B C15B C20B C19B 179.5(7)
C18B C19B C20B C15B -1.5(11)
C18B O6B C22B O10B -88.6(6)
C18B O6B C22B C23B 151.9(5)
C26B O10B C22B O6B 173.5(4)
C26B O10B C22B C23B -68.1(6)
O6B C22B C23B O7B -68.1(7)
O10B C22B C23B O7B 174.1(5)
O6B C22B C23B C24B 173.6(5)
O10B C22B C23B C24B 55.8(7)
O7B C23B C24B O8B 70.1(6)
C22B C23B C24B O8B -169.9(5)
O7B C23B C24B C25B -167.6(5)
C22B C23B C24B C25B -47.7(7)
O8B C24B C25B O9B -69.5(6)
C23B C24B C25B O9B 168.4(5)
O8B C24B C25B C26B 172.5(5)
C23B C24B C25B C26B 50.3(7)
C22B O10B C26B C27B -165.5(5)
C22B O10B C26B C25B 68.9(6)
O9B C25B C26B O10B -179.2(5)
C24B C25B C26B O10B -59.6(7)
O9B C25B C26B C27B 60.5(7)
C24B C25B C26B C27B -179.8(6)
O10B C26B C27B O11B -76.5(7)
C25B C26B C27B O11B 43.5(9)

loop_
_cod_related_entry_id
_cod_related_entry_database
_cod_related_entry_code
1 ChemSpider 30655076
